data_7128372
loop_
_publ_author_name
'Kobayashi, Ryosuke'
'Yumura, Takashi'
'Imoto, Hiroaki'
'Naka, Kensuke'

_publ_section_title
;
 Homo- and hetero-metallophilicity-driven synthesis of highly emissive and
 stimuli-responsive Au(I)-Cu(I) double salts.
;
_journal_issue 44
_journal_name_full 'Chemical communications (Cambridge, England)'
_journal_page_first 5382
_journal_page_last 5385
_journal_paper_doi 10.1039/d1cc01316e
_journal_volume 57
_journal_year 2021
_chemical_formula_moiety 'C50 H44 Au2 Cl4 Cu2 P4, C H2 Cl2'
_chemical_formula_sum 'C51 H46 Au2 Cl6 Cu2 P4'
_chemical_formula_weight 1516.47
_space_group_crystal_system monoclinic
_space_group_IT_number 15
_space_group_name_Hall '-C 2yc'
_space_group_name_H-M_alt 'C 1 2/c 1'
_atom_sites_solution_hydrogens geom
_atom_sites_solution_primary dual
_audit_creation_date 2020-11-16
_audit_creation_method
;
Olex2 1.3-ac4
(compiled 2019.04.23 svn.r3594 for Rigaku Oxford Diffraction, GUI svn.r5739)
;
_audit_update_record
;
2021-02-24 deposited with the CCDC.	2021-04-29 downloaded from the CCDC.
;
_cell_angle_alpha 90
_cell_angle_beta 116.602(9)
_cell_angle_gamma 90
_cell_formula_units_Z 4
_cell_length_a 24.0857(16)
_cell_length_b 9.8217(4)
_cell_length_c 26.0584(19)
_cell_measurement_reflns_used 3416
_cell_measurement_temperature 93.15
_cell_measurement_theta_max 30.3220
_cell_measurement_theta_min 3.1130
_cell_volume 5511.9(7)
_computing_cell_refinement 'CrysAlisPro 1.171.41.80a (Rigaku OD, 2020)'
_computing_data_collection 'CrysAlisPro 1.171.41.80a (Rigaku OD, 2020)'
_computing_data_reduction 'CrysAlisPro 1.171.41.80a (Rigaku OD, 2020)'
_computing_molecular_graphics 'Olex2 (Dolomanov et al., 2009)'
_computing_publication_material 'Olex2 (Dolomanov et al., 2009)'
_computing_structure_refinement 'ShelXL (Sheldrick, 2015)'
_computing_structure_solution 'ShelXT (Sheldrick, 2015)'
_diffrn_ambient_temperature 93.15
_diffrn_detector 'CCD area detector'
_diffrn_detector_area_resol_mean 6.83
_diffrn_detector_type 'Rigaku Mercury area detector'
_diffrn_measured_fraction_theta_full 0.998
_diffrn_measured_fraction_theta_max 0.998
_diffrn_measurement_details
;
List of Runs (angles in degrees, time in seconds):

  # Type    Start    End  Width  t~exp~   \w     \q     \k     \f   Frames
#--------------------------------------------------------------------------
  1  \w    -64.00 118.00   0.50    6.50    --   30.00  54.00  30.00  364
  2  \w     66.00  94.00   0.50    6.50    --   30.00  54.00 -60.00   56
;
_diffrn_measurement_device 'fixed-chi diffractometer'
_diffrn_measurement_device_type 'Rigaku XtaLAB mini'
_diffrn_measurement_method '\w scans'
_diffrn_orient_matrix_type 'CrysAlisPro convention (1999,Acta A55,543-557)'
_diffrn_orient_matrix_UB_11 -0.0273378000
_diffrn_orient_matrix_UB_12 0.0347770000
_diffrn_orient_matrix_UB_13 -0.0036316000
_diffrn_orient_matrix_UB_21 -0.0140338000
_diffrn_orient_matrix_UB_22 -0.0159428000
_diffrn_orient_matrix_UB_23 -0.0296648000
_diffrn_orient_matrix_UB_31 -0.0118615000
_diffrn_orient_matrix_UB_32 -0.0612766000
_diffrn_orient_matrix_UB_33 0.0056802000
_diffrn_radiation_monochromator 'curved graphite'
_diffrn_radiation_probe x-ray
_diffrn_radiation_type 'Mo K\a'
_diffrn_radiation_wavelength 0.71073
_diffrn_reflns_av_R_equivalents 0.0311
_diffrn_reflns_av_unetI/netI 0.0503
_diffrn_reflns_Laue_measured_fraction_full 0.998
_diffrn_reflns_Laue_measured_fraction_max 0.998
_diffrn_reflns_limit_h_max 30
_diffrn_reflns_limit_h_min -20
_diffrn_reflns_limit_k_max 10
_diffrn_reflns_limit_k_min -12
_diffrn_reflns_limit_l_max 32
_diffrn_reflns_limit_l_min -32
_diffrn_reflns_number 10191
_diffrn_reflns_point_group_measured_fraction_full 0.998
_diffrn_reflns_point_group_measured_fraction_max 0.998
_diffrn_reflns_theta_full 25.242
_diffrn_reflns_theta_max 26.371
_diffrn_reflns_theta_min 2.588
_diffrn_source 'Sealed X-ray tube'
_diffrn_source_type 'Sealed X-ray tube'
_exptl_absorpt_coefficient_mu 6.508
_exptl_absorpt_correction_T_max 0.563
_exptl_absorpt_correction_T_min 0.404
_exptl_absorpt_correction_type analytical
_exptl_absorpt_process_details
;
CrysAlisPro 1.171.41.80a (Rigaku Oxford Diffraction, 2020)
Analytical numeric absorption correction using a multifaceted crystal
model based on expressions derived by R.C. Clark & J.S. Reid.
(Clark, R. C. & Reid, J. S. (1995). Acta Cryst. A51, 887-897)
Empirical absorption correction using spherical harmonics,
implemented in SCALE3 ABSPACK scaling algorithm.
;
_exptl_crystal_colour colourless
_exptl_crystal_colour_primary colourless
_exptl_crystal_density_diffrn 1.827
_exptl_crystal_description needle
_exptl_crystal_F_000 2920
_exptl_crystal_size_max 0.347
_exptl_crystal_size_mid 0.11
_exptl_crystal_size_min 0.081
_refine_diff_density_max 1.413
_refine_diff_density_min -0.731
_refine_diff_density_rms 0.153
_refine_ls_extinction_method none
_refine_ls_goodness_of_fit_ref 1.051
_refine_ls_hydrogen_treatment constr
_refine_ls_matrix_type full
_refine_ls_number_parameters 307
_refine_ls_number_reflns 5640
_refine_ls_number_restraints 7
_refine_ls_restrained_S_all 1.050
_refine_ls_R_factor_all 0.0466
_refine_ls_R_factor_gt 0.0321
_refine_ls_shift/su_max 0.002
_refine_ls_shift/su_mean 0.000
_refine_ls_structure_factor_coef Fsqd
_refine_ls_weighting_details 'w=1/[\s^2^(Fo^2^)+(0.0302P)^2^+14.0162P] where P=(Fo^2^+2Fc^2^)/3'
_refine_ls_weighting_scheme calc
_refine_ls_wR_factor_gt 0.0705
_refine_ls_wR_factor_ref 0.0764
_reflns_Friedel_coverage 0.000
_reflns_number_gt 4620
_reflns_number_total 5640
_reflns_threshold_expression 'I > 2\s(I)'
_cod_data_source_file d1cc01316e2.cif
_cod_data_source_block P-AuCuCl_b
_cod_depositor_comments 'Adding full bibliography for 7128370--7128375.cif.'
_cod_database_code 7128372
_shelx_shelxl_version_number 2018/3
_chemical_oxdiff_formula Au2Cu2Cl4P4C50H44
_shelx_space_group_comment
;
The symmetry employed for this shelxl refinement is uniquely defined
by the following loop, which should always be used as a source of
symmetry information in preference to the above space-group names.
They are only intended as comments.
;
_diffrn_oxdiff_digest_frames
;
01385ba15370b8c8d700b43e56bef15d3e00420411e
;
_reflns_odcompleteness_completeness 99.80
_reflns_odcompleteness_iscentric 1
_reflns_odcompleteness_theta 26.32
_olex2_refinement_description
;
1. Fixed Uiso
 At 1.2 times of:
  All C(H) groups, All C(H,H) groups
2. Rigid body (RIGU) restrains
 C26, Cl4, Cl3
 with sigma for 1-2 distances of 0.004 and sigma for 1-3 distances of 0.004
3. Others
 Fixed Sof: Cl3(0.5) Cl4(0.5) C26(0.5) H26A(0.5) H26B(0.5)
4.a Secondary CH2 refined with riding coordinates:
 C25(H25A,H25B), C26(H26A,H26B)
4.b Aromatic/amide H refined with riding coordinates:
 C8(H8), C2(H2), C14(H14), C20(H20), C9(H9), C15(H15), C18(H18), C6(H6),
 C4(H4), C12(H12), C3(H3), C24(H24), C11(H11), C5(H5), C17(H17), C16(H16),
 C10(H10), C21(H21), C22(H22), C23(H23)
;
_smtbx_masks_void_probe_radius 1.2
_smtbx_masks_void_truncation_radius 1.2
_olex2_submission_special_instructions 'No special instructions were received'
_oxdiff_exptl_absorpt_empirical_details
;
Empirical correction (ABSPACK) includes:
- Absorption correction using spherical harmonics
- Frame scaling
;
_oxdiff_exptl_absorpt_empirical_full_max 1.113
_oxdiff_exptl_absorpt_empirical_full_min 0.898

loop_
_space_group_symop_operation_xyz
'x, y, z'
'-x, y, -z+1/2'
'x+1/2, y+1/2, z'
'-x+1/2, y+1/2, -z+1/2'
'-x, -y, -z'
'x, -y, z-1/2'
'-x+1/2, -y+1/2, -z'
'x+1/2, -y+1/2, z-1/2'

loop_
_atom_site_label
_atom_site_type_symbol
_atom_site_fract_x
_atom_site_fract_y
_atom_site_fract_z
_atom_site_U_iso_or_equiv
_atom_site_adp_type
_atom_site_occupancy
_atom_site_site_symmetry_order
_atom_site_calc_flag
_atom_site_refinement_flags_posn
_atom_site_refinement_flags_adp
_atom_site_refinement_flags_occupancy
_atom_site_disorder_assembly
_atom_site_disorder_group
Au1 Au 0.27008(2) 0.29291(2) 0.56275(2) 0.01522(7) Uani 1 1 d . . . . .
Cu1 Cu 0.32810(3) 0.51054(7) 0.63791(3) 0.02349(16) Uani 1 1 d . . . . .
P2 P 0.16352(6) 0.38953(14) 0.39812(6) 0.0153(3) Uani 1 1 d . . . . .
P1 P 0.18227(6) 0.42941(13) 0.52029(6) 0.0147(3) Uani 1 1 d . . . . .
Cl2 Cl 0.33223(7) 0.59778(15) 0.56535(6) 0.0301(3) Uani 1 1 d . . . . .
Cl1 Cl 0.32955(7) 0.43477(15) 0.71411(7) 0.0310(3) Uani 1 1 d . . . . .
C25 C 0.1743(2) 0.5123(5) 0.4548(2) 0.0159(11) Uani 1 1 d . . . . .
H25A H 0.211917 0.567364 0.463498 0.019 Uiso 1 1 calc R . . . .
H25B H 0.138287 0.574903 0.440892 0.019 Uiso 1 1 calc R . . . .
C8 C 0.1173(2) 0.1853(6) 0.4992(2) 0.0234(12) Uani 1 1 d . . . . .
H8 H 0.156717 0.142615 0.512874 0.028 Uiso 1 1 calc R . . . .
C7 C 0.1134(2) 0.3267(5) 0.4986(2) 0.0169(11) Uani 1 1 d . . . . .
C19 C 0.0802(2) 0.3607(6) 0.3596(2) 0.0220(12) Uani 1 1 d . . . . .
C13 C 0.1856(2) 0.4796(5) 0.3496(2) 0.0173(11) Uani 1 1 d . . . . .
C2 C 0.1744(2) 0.7002(5) 0.5520(2) 0.0212(12) Uani 1 1 d . . . . .
H2 H 0.181287 0.727720 0.520371 0.025 Uiso 1 1 calc R . . . .
C1 C 0.1731(2) 0.5625(5) 0.5637(2) 0.0164(11) Uani 1 1 d . . . . .
C14 C 0.2189(2) 0.4115(5) 0.3257(2) 0.0199(12) Uani 1 1 d . . . . .
H14 H 0.231621 0.320061 0.336456 0.024 Uiso 1 1 calc R . . . .
C20 C 0.0568(3) 0.2294(7) 0.3489(3) 0.0364(16) Uani 1 1 d . . . . .
H20 H 0.084154 0.154133 0.363603 0.044 Uiso 1 1 calc R . . . .
C9 C 0.0637(3) 0.1055(6) 0.4801(3) 0.0278(13) Uani 1 1 d . . . . .
H9 H 0.066889 0.009089 0.480445 0.033 Uiso 1 1 calc R . . . .
C15 C 0.2337(3) 0.4765(6) 0.2863(2) 0.0230(12) Uani 1 1 d . . . . .
H15 H 0.256469 0.429496 0.270070 0.028 Uiso 1 1 calc R . . . .
C18 C 0.1679(3) 0.6169(5) 0.3345(2) 0.0233(12) Uani 1 1 d . . . . .
H18 H 0.146604 0.665631 0.351819 0.028 Uiso 1 1 calc R . . . .
C6 C 0.1643(3) 0.5244(6) 0.6111(2) 0.0246(13) Uani 1 1 d . . . . .
H6 H 0.164996 0.430701 0.620333 0.030 Uiso 1 1 calc R . . . .
C4 C 0.1557(3) 0.7575(6) 0.6330(2) 0.0271(14) Uani 1 1 d . . . . .
H4 H 0.149920 0.824070 0.656626 0.033 Uiso 1 1 calc R . . . .
C12 C 0.0547(3) 0.3864(6) 0.4788(2) 0.0251(13) Uani 1 1 d . . . . .
H12 H 0.051155 0.482715 0.478492 0.030 Uiso 1 1 calc R . . . .
C3 C 0.1656(3) 0.7976(6) 0.5862(2) 0.0253(13) Uani 1 1 d . . . . .
H3 H 0.166220 0.891534 0.577825 0.030 Uiso 1 1 calc R . . . .
C24 C 0.0395(3) 0.4711(7) 0.3372(3) 0.0333(15) Uani 1 1 d . . . . .
H24 H 0.054998 0.561691 0.343996 0.040 Uiso 1 1 calc R . . . .
C11 C 0.0019(3) 0.3074(6) 0.4597(3) 0.0288(14) Uani 1 1 d . . . . .
H11 H -0.037684 0.349446 0.445859 0.035 Uiso 1 1 calc R . . . .
C5 C 0.1545(3) 0.6210(6) 0.6448(2) 0.0267(13) Uani 1 1 d . . . . .
H5 H 0.147004 0.593237 0.676014 0.032 Uiso 1 1 calc R . . . .
C17 C 0.1822(3) 0.6796(6) 0.2938(3) 0.0300(14) Uani 1 1 d . . . . .
H17 H 0.169103 0.770442 0.282112 0.036 Uiso 1 1 calc R . . . .
C16 C 0.2152(3) 0.6106(6) 0.2704(2) 0.0260(13) Uani 1 1 d . . . . .
H16 H 0.225343 0.654699 0.243272 0.031 Uiso 1 1 calc R . . . .
C10 C 0.0066(3) 0.1661(7) 0.4607(3) 0.0307(14) Uani 1 1 d . . . . .
H10 H -0.029710 0.111595 0.447955 0.037 Uiso 1 1 calc R . . . .
C21 C -0.0061(3) 0.2072(9) 0.3170(3) 0.050(2) Uani 1 1 d . . . . .
H21 H -0.021882 0.116857 0.310527 0.060 Uiso 1 1 calc R . . . .
C22 C -0.0463(3) 0.3164(10) 0.2942(3) 0.049(2) Uani 1 1 d . . . . .
H22 H -0.089398 0.300864 0.271358 0.059 Uiso 1 1 calc R . . . .
C23 C -0.0235(3) 0.4469(9) 0.3050(3) 0.047(2) Uani 1 1 d . . . . .
H23 H -0.051263 0.521583 0.290126 0.056 Uiso 1 1 calc R . . . .
Cl3 Cl 0.0231(2) 0.7723(5) 0.4084(2) 0.0730(13) Uani 0.5 1 d . U P . .
Cl4 Cl -0.1043(2) 0.8457(5) 0.3547(2) 0.0795(14) Uani 0.5 1 d . U P . .
C26 C -0.0478(8) 0.7521(18) 0.3847(6) 0.063(5) Uani 0.5 1 d . U P . .
H26A H -0.056918 0.674439 0.357948 0.075 Uiso 0.5 1 calc R . P . .
H26B H -0.052578 0.716002 0.417986 0.075 Uiso 0.5 1 calc R . P . .

loop_
_atom_site_aniso_label
_atom_site_aniso_U_11
_atom_site_aniso_U_22
_atom_site_aniso_U_33
_atom_site_aniso_U_23
_atom_site_aniso_U_13
_atom_site_aniso_U_12
Au1 0.01666(10) 0.01709(11) 0.01256(10) -0.00024(9) 0.00712(8) 0.00191(8)
Cu1 0.0273(4) 0.0207(3) 0.0250(4) -0.0033(3) 0.0139(3) -0.0015(3)
P2 0.0167(6) 0.0186(7) 0.0122(6) -0.0006(6) 0.0079(5) 0.0022(5)
P1 0.0168(6) 0.0157(7) 0.0124(6) 0.0000(6) 0.0073(5) 0.0025(5)
Cl2 0.0366(8) 0.0288(8) 0.0286(8) 0.0015(7) 0.0180(7) -0.0019(6)
Cl1 0.0414(9) 0.0273(7) 0.0317(8) -0.0007(7) 0.0230(7) 0.0002(6)
C25 0.020(3) 0.013(2) 0.021(3) 0.000(2) 0.014(2) 0.002(2)
C8 0.017(3) 0.030(3) 0.027(3) 0.000(3) 0.013(2) -0.001(2)
C7 0.018(3) 0.021(3) 0.013(2) -0.002(2) 0.008(2) 0.002(2)
C19 0.016(3) 0.041(3) 0.011(2) -0.005(3) 0.008(2) 0.000(2)
C13 0.016(3) 0.023(3) 0.011(2) -0.004(2) 0.004(2) -0.003(2)
C2 0.024(3) 0.023(3) 0.020(3) -0.004(3) 0.013(2) -0.003(2)
C1 0.011(2) 0.028(3) 0.012(2) -0.002(2) 0.007(2) 0.005(2)
C14 0.025(3) 0.016(3) 0.019(3) -0.002(2) 0.011(2) -0.001(2)
C20 0.024(3) 0.046(4) 0.043(4) -0.024(3) 0.018(3) -0.011(3)
C9 0.031(3) 0.023(3) 0.031(3) -0.003(3) 0.014(3) -0.004(2)
C15 0.024(3) 0.028(3) 0.022(3) -0.005(3) 0.015(2) -0.003(2)
C18 0.030(3) 0.020(3) 0.020(3) -0.003(3) 0.011(2) 0.003(2)
C6 0.026(3) 0.031(3) 0.018(3) 0.005(3) 0.011(2) 0.008(2)
C4 0.023(3) 0.038(3) 0.020(3) -0.014(3) 0.009(2) 0.003(2)
C12 0.025(3) 0.024(3) 0.025(3) -0.003(3) 0.010(2) 0.001(2)
C3 0.025(3) 0.022(3) 0.028(3) -0.011(3) 0.011(3) 0.000(2)
C24 0.023(3) 0.048(4) 0.027(3) 0.010(3) 0.010(3) 0.005(3)
C11 0.015(3) 0.041(4) 0.026(3) -0.005(3) 0.005(2) 0.002(2)
C5 0.025(3) 0.041(4) 0.014(3) -0.003(3) 0.009(2) 0.008(3)
C17 0.042(4) 0.025(3) 0.023(3) 0.001(3) 0.014(3) 0.002(3)
C16 0.031(3) 0.030(3) 0.019(3) 0.001(3) 0.013(3) -0.006(3)
C10 0.020(3) 0.043(4) 0.029(3) -0.010(3) 0.012(3) -0.009(3)
C21 0.031(4) 0.074(5) 0.045(4) -0.031(4) 0.018(3) -0.020(4)
C22 0.020(3) 0.112(7) 0.020(3) -0.019(4) 0.012(3) -0.011(4)
C23 0.023(3) 0.091(6) 0.025(3) 0.019(4) 0.011(3) 0.019(4)
Cl3 0.068(3) 0.082(3) 0.076(3) -0.023(3) 0.038(3) -0.006(2)
Cl4 0.071(3) 0.081(3) 0.077(3) -0.013(3) 0.024(3) -0.008(3)
C26 0.084(12) 0.076(11) 0.026(7) -0.028(8) 0.023(8) 0.015(9)

loop_
_atom_type_symbol
_atom_type_description
_atom_type_scat_dispersion_real
_atom_type_scat_dispersion_imag
_atom_type_scat_source
C C 0.0033 0.0016 'International Tables Vol C Tables 4.2.6.8 and 6.1.1.4'
H H 0.0000 0.0000 'International Tables Vol C Tables 4.2.6.8 and 6.1.1.4'
Au Au -2.0133 8.8022 'International Tables Vol C Tables 4.2.6.8 and 6.1.1.4'
Cl Cl 0.1484 0.1585 'International Tables Vol C Tables 4.2.6.8 and 6.1.1.4'
Cu Cu 0.3201 1.2651 'International Tables Vol C Tables 4.2.6.8 and 6.1.1.4'
P P 0.1023 0.0942 'International Tables Vol C Tables 4.2.6.8 and 6.1.1.4'

loop_
_exptl_crystal_face_index_h
_exptl_crystal_face_index_k
_exptl_crystal_face_index_l
_exptl_crystal_face_perp_dist
1 1 0 0.1167
1 0 -2 0.0466
-1 0 2 0.0466
-1 -2 -1 0.1788
1 2 1 0.1129
2 0 -1 0.0408
-2 0 1 0.0598
1 0 2 0.0326
-1 0 -2 0.0488

loop_
_geom_angle_atom_site_label_1
_geom_angle_atom_site_label_2
_geom_angle_atom_site_label_3
_geom_angle
_geom_angle_site_symmetry_1
_geom_angle_site_symmetry_3
_geom_angle_publ_flag
Cu1 Au1 Au1 140.224(18) . 7_556 ?
P2 Au1 Au1 94.73(3) 7_556 7_556 ?
P2 Au1 Cu1 104.59(4) 7_556 . ?
P2 Au1 P1 163.61(5) 7_556 . ?
P1 Au1 Au1 82.32(3) . 7_556 ?
P1 Au1 Cu1 87.45(4) . . ?
Cl2 Cu1 Au1 83.87(5) . . ?
Cl1 Cu1 Au1 100.45(5) . . ?
Cl1 Cu1 Cl2 175.44(7) . . ?
C25 P2 Au1 109.51(17) . 7_556 ?
C19 P2 Au1 119.8(2) . 7_556 ?
C19 P2 C25 105.7(2) . . ?
C13 P2 Au1 109.01(17) . 7_556 ?
C13 P2 C25 105.2(2) . . ?
C13 P2 C19 106.7(2) . . ?
C25 P1 Au1 113.30(17) . . ?
C7 P1 Au1 109.88(17) . . ?
C7 P1 C25 105.1(2) . . ?
C7 P1 C1 104.4(2) . . ?
C1 P1 Au1 117.36(17) . . ?
C1 P1 C25 105.8(2) . . ?
P2 C25 H25A 109.2 . . ?
P2 C25 H25B 109.2 . . ?
P1 C25 P2 112.2(3) . . ?
P1 C25 H25A 109.2 . . ?
P1 C25 H25B 109.2 . . ?
H25A C25 H25B 107.9 . . ?
C7 C8 H8 119.7 . . ?
C7 C8 C9 120.7(5) . . ?
C9 C8 H8 119.7 . . ?
C8 C7 P1 120.6(4) . . ?
C8 C7 C12 118.2(5) . . ?
C12 C7 P1 121.2(4) . . ?
C20 C19 P2 120.4(5) . . ?
C20 C19 C24 119.4(5) . . ?
C24 C19 P2 120.1(5) . . ?
C14 C13 P2 119.2(4) . . ?
C14 C13 C18 119.8(5) . . ?
C18 C13 P2 121.0(4) . . ?
C1 C2 H2 119.8 . . ?
C3 C2 H2 119.8 . . ?
C3 C2 C1 120.3(5) . . ?
C2 C1 P1 123.0(4) . . ?
C2 C1 C6 118.9(5) . . ?
C6 C1 P1 118.1(4) . . ?
C13 C14 H14 119.9 . . ?
C15 C14 C13 120.2(5) . . ?
C15 C14 H14 119.9 . . ?
C19 C20 H20 119.8 . . ?
C21 C20 C19 120.5(7) . . ?
C21 C20 H20 119.8 . . ?
C8 C9 H9 119.9 . . ?
C10 C9 C8 120.1(6) . . ?
C10 C9 H9 119.9 . . ?
C14 C15 H15 119.9 . . ?
C14 C15 C16 120.2(5) . . ?
C16 C15 H15 119.9 . . ?
C13 C18 H18 120.5 . . ?
C17 C18 C13 119.0(5) . . ?
C17 C18 H18 120.5 . . ?
C1 C6 H6 119.5 . . ?
C5 C6 C1 121.0(6) . . ?
C5 C6 H6 119.5 . . ?
C3 C4 H4 120.2 . . ?
C5 C4 H4 120.1 . . ?
C5 C4 C3 119.7(5) . . ?
C7 C12 H12 119.5 . . ?
C11 C12 C7 121.0(5) . . ?
C11 C12 H12 119.5 . . ?
C2 C3 C4 120.0(5) . . ?
C2 C3 H3 120.0 . . ?
C4 C3 H3 120.0 . . ?
C19 C24 H24 120.3 . . ?
C23 C24 C19 119.4(7) . . ?
C23 C24 H24 120.3 . . ?
C12 C11 H11 120.0 . . ?
C12 C11 C10 120.0(5) . . ?
C10 C11 H11 120.0 . . ?
C6 C5 H5 120.0 . . ?
C4 C5 C6 120.0(5) . . ?
C4 C5 H5 120.0 . . ?
C18 C17 H17 119.8 . . ?
C16 C17 C18 120.5(5) . . ?
C16 C17 H17 119.8 . . ?
C15 C16 H16 119.8 . . ?
C17 C16 C15 120.3(5) . . ?
C17 C16 H16 119.8 . . ?
C9 C10 C11 120.0(5) . . ?
C9 C10 H10 120.0 . . ?
C11 C10 H10 120.0 . . ?
C20 C21 H21 119.9 . . ?
C20 C21 C22 120.2(7) . . ?
C22 C21 H21 119.9 . . ?
C21 C22 H22 120.1 . . ?
C23 C22 C21 119.8(6) . . ?
C23 C22 H22 120.1 . . ?
C24 C23 H23 119.6 . . ?
C22 C23 C24 120.8(7) . . ?
C22 C23 H23 119.6 . . ?
Cl3 C26 H26A 103.7 . . ?
Cl3 C26 H26B 103.7 . . ?
Cl4 C26 Cl3 134.0(14) . . ?
Cl4 C26 H26A 103.7 . . ?
Cl4 C26 H26B 103.7 . . ?
H26A C26 H26B 105.3 . . ?

loop_
_geom_bond_atom_site_label_1
_geom_bond_atom_site_label_2
_geom_bond_distance
_geom_bond_site_symmetry_2
_geom_bond_publ_flag
Au1 Au1 3.0834(5) 7_556 ?
Au1 Cu1 2.8119(7) . ?
Au1 P2 2.3125(13) 7_556 ?
Au1 P1 2.3235(13) . ?
Cu1 Cl2 2.1182(16) . ?
Cu1 Cl1 2.1063(17) . ?
P2 C25 1.833(5) . ?
P2 C19 1.819(5) . ?
P2 C13 1.806(5) . ?
P1 C25 1.822(5) . ?
P1 C7 1.802(5) . ?
P1 C1 1.806(5) . ?
C25 H25A 0.9900 . ?
C25 H25B 0.9900 . ?
C8 H8 0.9500 . ?
C8 C7 1.392(7) . ?
C8 C9 1.396(8) . ?
C7 C12 1.399(7) . ?
C19 C20 1.385(9) . ?
C19 C24 1.401(8) . ?
C13 C14 1.388(7) . ?
C13 C18 1.416(7) . ?
C2 H2 0.9500 . ?
C2 C1 1.390(7) . ?
C2 C3 1.387(7) . ?
C1 C6 1.393(7) . ?
C14 H14 0.9500 . ?
C14 C15 1.384(7) . ?
C20 H20 0.9500 . ?
C20 C21 1.380(9) . ?
C9 H9 0.9500 . ?
C9 C10 1.370(8) . ?
C15 H15 0.9500 . ?
C15 C16 1.393(8) . ?
C18 H18 0.9500 . ?
C18 C17 1.398(8) . ?
C6 H6 0.9500 . ?
C6 C5 1.382(8) . ?
C4 H4 0.9500 . ?
C4 C3 1.400(8) . ?
C4 C5 1.378(9) . ?
C12 H12 0.9500 . ?
C12 C11 1.378(8) . ?
C3 H3 0.9500 . ?
C24 H24 0.9500 . ?
C24 C23 1.388(9) . ?
C11 H11 0.9500 . ?
C11 C10 1.392(8) . ?
C5 H5 0.9500 . ?
C17 H17 0.9500 . ?
C17 C16 1.375(8) . ?
C16 H16 0.9500 . ?
C10 H10 0.9500 . ?
C21 H21 0.9500 . ?
C21 C22 1.387(11) . ?
C22 H22 0.9500 . ?
C22 C23 1.373(11) . ?
C23 H23 0.9500 . ?
Cl3 C26 1.547(19) . ?
Cl4 C26 1.534(17) . ?
C26 H26A 0.9900 . ?
C26 H26B 0.9900 . ?

loop_
_geom_torsion_atom_site_label_1
_geom_torsion_atom_site_label_2
_geom_torsion_atom_site_label_3
_geom_torsion_atom_site_label_4
_geom_torsion
_geom_torsion_site_symmetry_1
_geom_torsion_site_symmetry_2
_geom_torsion_site_symmetry_3
_geom_torsion_site_symmetry_4
_geom_torsion_publ_flag
Au1 P2 C25 P1 -42.1(3) 7_556 . . . ?
Au1 P2 C19 C20 -6.1(5) 7_556 . . . ?
Au1 P2 C19 C24 178.1(4) 7_556 . . . ?
Au1 P2 C13 C14 23.1(4) 7_556 . . . ?
Au1 P2 C13 C18 -158.8(4) 7_556 . . . ?
Au1 P1 C25 P2 63.8(3) . . . . ?
Au1 P1 C7 C8 -10.7(5) . . . . ?
Au1 P1 C7 C12 171.5(4) . . . . ?
Au1 P1 C1 C2 114.7(4) . . . . ?
Au1 P1 C1 C6 -65.4(4) . . . . ?
P2 C19 C20 C21 -176.5(5) . . . . ?
P2 C19 C24 C23 176.2(5) . . . . ?
P2 C13 C14 C15 176.8(4) . . . . ?
P2 C13 C18 C17 -175.5(4) . . . . ?
P1 C7 C12 C11 177.0(5) . . . . ?
P1 C1 C6 C5 -177.4(4) . . . . ?
C25 P2 C19 C20 -130.2(5) . . . . ?
C25 P2 C19 C24 54.0(5) . . . . ?
C25 P2 C13 C14 140.4(4) . . . . ?
C25 P2 C13 C18 -41.4(5) . . . . ?
C25 P1 C7 C8 111.5(5) . . . . ?
C25 P1 C7 C12 -66.3(5) . . . . ?
C25 P1 C1 C2 -12.9(5) . . . . ?
C25 P1 C1 C6 167.0(4) . . . . ?
C8 C7 C12 C11 -0.9(8) . . . . ?
C8 C9 C10 C11 0.5(9) . . . . ?
C7 P1 C25 P2 -56.1(3) . . . . ?
C7 P1 C1 C2 -123.5(4) . . . . ?
C7 P1 C1 C6 56.4(5) . . . . ?
C7 C8 C9 C10 -0.5(9) . . . . ?
C7 C12 C11 C10 0.9(9) . . . . ?
C19 P2 C25 P1 88.3(3) . . . . ?
C19 P2 C13 C14 -107.6(4) . . . . ?
C19 P2 C13 C18 70.5(5) . . . . ?
C19 C20 C21 C22 1.4(10) . . . . ?
C19 C24 C23 C22 -0.8(10) . . . . ?
C13 P2 C25 P1 -159.1(3) . . . . ?
C13 P2 C19 C20 118.2(5) . . . . ?
C13 P2 C19 C24 -57.5(5) . . . . ?
C13 C14 C15 C16 0.0(8) . . . . ?
C13 C18 C17 C16 -2.5(9) . . . . ?
C2 C1 C6 C5 2.5(8) . . . . ?
C1 P1 C25 P2 -166.2(3) . . . . ?
C1 P1 C7 C8 -137.4(4) . . . . ?
C1 P1 C7 C12 44.8(5) . . . . ?
C1 C2 C3 C4 0.4(8) . . . . ?
C1 C6 C5 C4 -2.4(8) . . . . ?
C14 C13 C18 C17 2.6(8) . . . . ?
C14 C15 C16 C17 0.1(9) . . . . ?
C20 C19 C24 C23 0.3(9) . . . . ?
C20 C21 C22 C23 -1.8(11) . . . . ?
C9 C8 C7 P1 -177.2(4) . . . . ?
C9 C8 C7 C12 0.7(8) . . . . ?
C18 C13 C14 C15 -1.4(8) . . . . ?
C18 C17 C16 C15 1.2(9) . . . . ?
C12 C11 C10 C9 -0.7(9) . . . . ?
C3 C2 C1 P1 178.5(4) . . . . ?
C3 C2 C1 C6 -1.4(8) . . . . ?
C3 C4 C5 C6 1.3(8) . . . . ?
C24 C19 C20 C21 -0.6(9) . . . . ?
C5 C4 C3 C2 -0.3(8) . . . . ?
C21 C22 C23 C24 1.5(10) . . . . ?

loop_
_exptl_oxdiff_crystal_face_indexfrac_h
_exptl_oxdiff_crystal_face_indexfrac_k
_exptl_oxdiff_crystal_face_indexfrac_l
_exptl_oxdiff_crystal_face_x
_exptl_oxdiff_crystal_face_y
_exptl_oxdiff_crystal_face_z
0.9932 1.0013 0.0040 0.0077 -0.0300 -0.0731
1.0091 -0.0017 -1.9994 -0.0204 0.0452 -0.0232
-1.0091 0.0017 1.9994 0.0204 -0.0452 0.0232
-0.9832 -2.0026 -1.0035 -0.0391 0.0755 0.1287
0.9832 2.0026 1.0035 0.0391 -0.0755 -0.1287
2.0005 0.0017 -0.9871 -0.0510 0.0012 -0.0294
-2.0005 -0.0017 0.9871 0.0510 -0.0012 0.0294
0.9855 0.0052 2.0162 -0.0341 -0.0737 -0.0006
-0.9855 -0.0052 -2.0162 0.0341 0.0737 0.0006

loop_
_smtbx_masks_void_nr
_smtbx_masks_void_average_x
_smtbx_masks_void_average_y
_smtbx_masks_void_average_z
_smtbx_masks_void_volume
_smtbx_masks_void_count_electrons
_smtbx_masks_void_content
1 0.000 -0.155 0.250 81.7 16.1 ?
2 0.000 0.155 0.750 81.7 16.2 ?
3 0.500 0.345 0.250 81.7 16.1 ?
4 0.500 0.655 0.750 81.7 16.2 ?
